data_2203146
loop_
_publ_author_name
'Tong, Yi-Ping'
'Chen, Xiao-Ming'
'Ng, Seik Weng'

_publ_section_title
Bis[\m-2-benz(oxa/thia)zolyl-2-phenolato-\k^3^<i>N,O</i>:<i>O</i>]bis{bis[2-benz(oxa/thia)zolyl-2-phenolato-\k^2^<i>N,O</i>]zinc(II)}
_journal_issue 2
_journal_name_full 'Acta Crystallographica Section E'
_journal_page_first m166
_journal_page_last m168
_journal_paper_doi 10.1107/S1600536804000509
_journal_volume 60
_journal_year 2004
_chemical_formula_iupac '[Zn2 (C13 H4 N O1.67 S0.33)4]'
_chemical_formula_moiety '(C13 H8 N O1.67 S0.33)4 Zn2'
_chemical_formula_sum 'C52 H32 N4 O6.67 S1.33 Zn2'
_chemical_formula_weight 992.96
_chemical_name_systematic
;
Bis[\m-2-benz(oxa/thia)zolyl-2-phenolato-\k^3^N,O:O]bis{bis[2-
benz(oxa/thia)zolyl-2-phenolato-\k^2^N,O]zinc(II)}
;
_space_group_IT_number 2
_symmetry_cell_setting triclinic
_symmetry_space_group_name_Hall '-P 1'
_symmetry_space_group_name_H-M 'P -1'
_atom_sites_solution_hydrogens geom
_atom_sites_solution_primary direct
_atom_sites_solution_secondary difmap
_audit_creation_method SHELXL-97
_cell_angle_alpha 81.7010(10)
_cell_angle_beta 82.3970(10)
_cell_angle_gamma 85.4530(10)
_cell_formula_units_Z 1
_cell_length_a 9.5356(7)
_cell_length_b 9.6262(7)
_cell_length_c 11.6413(8)
_cell_measurement_reflns_used 3074
_cell_measurement_temperature 293(2)
_cell_measurement_theta_max 24.6
_cell_measurement_theta_min 2.6
_cell_volume 1046.11(13)
_computing_cell_refinement 'SAINT (Bruker, 2001)'
_computing_data_collection 'SMART (Bruker, 2001)'
_computing_data_reduction SAINT
_computing_molecular_graphics 'ORTEPII (Johnson, 1976)'
_computing_publication_material SHELXL97
_computing_structure_refinement 'SHELXL97 (Sheldrick, 1997)'
_computing_structure_solution 'SHELXS97 (Sheldrick, 1997)'
_diffrn_ambient_temperature 293(2)
_diffrn_measured_fraction_theta_full 0.99
_diffrn_measured_fraction_theta_max 0.99
_diffrn_measurement_device_type 'Bruker APEX area-detector'
_diffrn_measurement_method '\f and \w'
_diffrn_radiation_monochromator graphite
_diffrn_radiation_source 'fine-focus sealed tube'
_diffrn_radiation_type MoK\a
_diffrn_radiation_wavelength 0.71073
_diffrn_reflns_av_R_equivalents 0.021
_diffrn_reflns_av_sigmaI/netI 0.041
_diffrn_reflns_limit_h_max 11
_diffrn_reflns_limit_h_min -11
_diffrn_reflns_limit_k_max 11
_diffrn_reflns_limit_k_min -11
_diffrn_reflns_limit_l_max 14
_diffrn_reflns_limit_l_min -14
_diffrn_reflns_number 8361
_diffrn_reflns_theta_full 26.3
_diffrn_reflns_theta_max 26.3
_diffrn_reflns_theta_min 1.8
_diffrn_standards_decay_% 0
_diffrn_standards_interval_time 0
_diffrn_standards_number 0
_exptl_absorpt_coefficient_mu 1.28
_exptl_absorpt_correction_T_max 0.888
_exptl_absorpt_correction_T_min 0.749
_exptl_absorpt_correction_type multi-scan
_exptl_absorpt_process_details '(SADABS; Sheldrick, 1996)'
_exptl_crystal_colour 'Green yellow'
_exptl_crystal_density_diffrn 1.576
_exptl_crystal_density_method 'not measured'
_exptl_crystal_description Block
_exptl_crystal_F_000 507
_exptl_crystal_size_max 0.23
_exptl_crystal_size_mid 0.10
_exptl_crystal_size_min 0.09
_refine_diff_density_max 0.71
_refine_diff_density_min -0.37
_refine_ls_extinction_method none
_refine_ls_goodness_of_fit_ref 0.99
_refine_ls_hydrogen_treatment constr
_refine_ls_matrix_type full
_refine_ls_number_parameters 304
_refine_ls_number_reflns 4180
_refine_ls_number_restraints 22
_refine_ls_restrained_S_all 1.05
_refine_ls_R_factor_all 0.057
_refine_ls_R_factor_gt 0.047
_refine_ls_shift/su_max 0.000
_refine_ls_shift/su_mean 0.000
_refine_ls_structure_factor_coef Fsqd
_refine_ls_weighting_details 'calc w = 1/[\s^2^(Fo^2^)+(0.0714P)^2^] where P = (Fo^2^+2Fc^2^)/3'
_refine_ls_weighting_scheme calc
_refine_ls_wR_factor_gt 0.110
_refine_ls_wR_factor_ref 0.115
_reflns_number_gt 3423
_reflns_number_total 4180
_reflns_threshold_expression I>2\s(I)
_cod_data_source_file bt6389.cif
_cod_data_source_block I
_cod_depositor_comments
;
The following automatic conversions were performed:
'_symmetry_cell_setting' value 'Triclinic' changed to 'triclinic'
according to '/home/saulius/struct/CIF-dictionaries/cif_core.dic'
dictionary named 'cif_core.dic' version 2.4.1 from
2010-06-29.

'_exptl_absorpt_correction_type' value 'Multi-scan' changed
to 'multi-scan' according to
'/home/saulius/struct/CIF-dictionaries/cif_core.dic' dictionary named
'cif_core.dic' version 2.4.1 from 2010-06-29.

Automatic conversion script
Id: cif_fix_enum 1527 2010-12-29 10:47:43Z saulius 

The following automatic conversions were performed:

'_symmetry_cell_setting' value 'Triclinic' changed to 'triclinic'
according to /home/saulius/struct/CIF-dictionaries/cif_core.dic
dictionary named 'cif_core.dic' version 2.4.1 from
2010-06-29.

'_exptl_absorpt_correction_type' value 'Multi-scan'
changed to 'multi-scan' according to
/home/saulius/struct/CIF-dictionaries/cif_core.dic dictionary named
'cif_core.dic' version 2.4.1 from 2010-06-29.

Automatic conversion script
Id: cif_fix_values 1715 2011-07-08 13:25:40Z adriana 
;
_cod_original_cell_volume 1046.10(10)
_cod_database_code 2203146
_cod_database_fobs_code 2203146

loop_
_symmetry_equiv_pos_as_xyz
'x, y, z'
'-x, -y, -z'

loop_
_atom_site_label
_atom_site_fract_x
_atom_site_fract_y
_atom_site_fract_z
_atom_site_U_iso_or_equiv
_atom_site_adp_type
_atom_site_calc_flag
_atom_site_refinement_flags
_atom_site_occupancy
_atom_site_disorder_assembly
_atom_site_disorder_group
_atom_site_type_symbol
Zn1 0.41398(4) 0.43755(4) 0.41245(3) 0.03430(10) Uani d . 1 . . Zn
S1 0.0000(5) 0.7296(7) 0.4322(3) 0.0540(10) Uani d PDU 0.33 A 1 S
S2 0.2497(7) -0.0085(5) 0.4580(4) 0.0660(10) Uani d PDU 0.33 B 2 S
O1 0.0405(7) 0.7085(9) 0.4163(4) 0.0540(10) Uani d PD 0.67 A 3 O
O2 0.2790(10) 0.0256(7) 0.4664(5) 0.0660(10) Uani d PD 0.67 B 4 O
O3 0.3921(2) 0.5024(2) 0.5780(2) 0.0350(10) Uani d . 1 . . O
O4 0.4407(2) 0.3939(3) 0.2507(2) 0.0460(10) Uani d . 1 . . O
N1 0.2498(3) 0.5956(3) 0.3844(2) 0.0390(10) Uani d . 1 A . N
N2 0.3688(3) 0.2302(3) 0.4675(2) 0.0400(10) Uani d . 1 B . N
C1 0.2715(3) 0.5309(3) 0.6438(3) 0.0340(10) Uani d . 1 . . C
C2 0.2617(3) 0.5038(4) 0.7656(3) 0.0430(10) Uani d . 1 . . C
C3 0.1370(4) 0.5327(4) 0.8348(3) 0.0500(10) Uani d . 1 . . C
C4 0.0182(4) 0.5902(4) 0.7854(3) 0.0540(10) Uani d . 1 . . C
C5 0.0245(3) 0.6181(4) 0.6671(3) 0.0480(10) Uani d . 1 . . C
C6 0.1494(3) 0.5895(3) 0.5933(3) 0.0370(10) Uani d . 1 A . C
C7 0.1517(3) 0.6265(3) 0.4686(3) 0.0390(10) Uani d D 1 . . C
C8 0.0763(4) 0.7280(4) 0.2949(3) 0.0570(10) Uani d D 1 . . C
C9 -0.0004(6) 0.7938(5) 0.2123(6) 0.094(2) Uani d . 1 A . C
C10 0.0633(8) 0.7939(6) 0.1014(6) 0.107(3) Uani d . 1 . . C
C11 0.1973(7) 0.7285(5) 0.0782(4) 0.085(2) Uani d . 1 A . C
C12 0.2717(4) 0.6607(4) 0.1650(3) 0.0560(10) Uani d . 1 . . C
C13 0.2052(4) 0.6588(4) 0.2785(3) 0.0430(10) Uani d . 1 A . C
C14 0.3750(3) 0.3044(4) 0.2077(3) 0.0410(10) Uani d . 1 . . C
C15 0.3697(4) 0.3212(4) 0.0850(3) 0.0530(10) Uani d . 1 . . C
C16 0.3026(5) 0.2304(5) 0.0338(4) 0.0610(10) Uani d . 1 . . C
C17 0.2379(5) 0.1182(5) 0.1007(4) 0.0690(10) Uani d . 1 . . C
C18 0.2408(4) 0.0968(4) 0.2182(4) 0.0580(10) Uani d . 1 . . C
C19 0.3074(3) 0.1884(4) 0.2747(3) 0.0420(10) Uani d . 1 B . C
C20 0.3170(3) 0.1555(3) 0.3985(3) 0.0420(10) Uani d D 1 . . C
C21 0.3116(4) 0.0232(4) 0.5797(3) 0.0610(10) Uani d D 1 . . C
C22 0.2967(6) -0.0801(6) 0.6696(7) 0.107(2) Uani d . 1 B . C
C23 0.3496(7) -0.0549(7) 0.7670(6) 0.104(3) Uani d . 1 . . C
C24 0.4104(6) 0.0682(6) 0.7705(4) 0.081(2) Uani d . 1 B . C
C25 0.4223(4) 0.1736(4) 0.6760(3) 0.0540(10) Uani d . 1 . . C
C26 0.3676(3) 0.1478(4) 0.5773(3) 0.0430(10) Uani d . 1 B . C
H2 0.3407 0.4654 0.8006 0.051 Uiso calc R 1 . . H
H3 0.1330 0.5132 0.9157 0.060 Uiso calc R 1 . . H
H4 -0.0655 0.6096 0.8327 0.064 Uiso calc R 1 . . H
H5 -0.0557 0.6572 0.6342 0.058 Uiso calc R 1 . . H
H9 -0.0904 0.8360 0.2299 0.112 Uiso calc R 1 . . H
H10 0.0167 0.8386 0.0396 0.128 Uiso calc R 1 A . H
H11 0.2379 0.7308 0.0008 0.102 Uiso calc R 1 . . H
H12 0.3619 0.6184 0.1487 0.067 Uiso calc R 1 A . H
H15 0.4132 0.3962 0.0381 0.063 Uiso calc R 1 . . H
H16 0.3006 0.2447 -0.0467 0.073 Uiso calc R 1 . . H
H17 0.1922 0.0569 0.0654 0.083 Uiso calc R 1 . . H
H18 0.1977 0.0198 0.2624 0.069 Uiso calc R 1 . . H
H22 0.2537 -0.1624 0.6659 0.129 Uiso calc R 1 . . H
H23 0.3443 -0.1229 0.8326 0.125 Uiso calc R 1 B . H
H24 0.4450 0.0815 0.8389 0.097 Uiso calc R 1 . . H
H25 0.4645 0.2567 0.6787 0.064 Uiso calc R 1 B . H

loop_
_atom_site_aniso_label
_atom_site_aniso_U_11
_atom_site_aniso_U_22
_atom_site_aniso_U_33
_atom_site_aniso_U_12
_atom_site_aniso_U_13
_atom_site_aniso_U_23
Zn1 0.0300(2) 0.0398(2) 0.0351(2) -0.00380(10) -0.00560(10) -0.0096(2)
S1 0.041(3) 0.066(2) 0.0540(10) -0.004(2) 0.0130(10) -0.0240(10)
S2 0.065(3) 0.073(3) 0.076(2) -0.001(2) -0.0300(10) -0.047(2)
O1 0.041(3) 0.066(2) 0.0540(10) -0.004(2) 0.0130(10) -0.0240(10)
O2 0.065(3) 0.073(3) 0.076(2) -0.001(2) -0.0300(10) -0.047(2)
O3 0.0250(10) 0.0470(10) 0.0340(10) -0.0030(10) -0.0030(10) -0.0120(10)
O4 0.0460(10) 0.058(2) 0.0380(10) -0.0150(10) -0.0020(10) -0.0150(10)
N1 0.0370(10) 0.042(2) 0.039(2) -0.0040(10) -0.0070(10) -0.0050(10)
N2 0.0390(10) 0.042(2) 0.039(2) -0.0010(10) -0.0050(10) -0.0060(10)
C1 0.031(2) 0.037(2) 0.035(2) -0.0090(10) -0.0010(10) -0.0110(10)
C2 0.036(2) 0.053(2) 0.039(2) -0.007(2) -0.0030(10) -0.006(2)
C3 0.049(2) 0.061(2) 0.040(2) -0.012(2) 0.005(2) -0.012(2)
C4 0.039(2) 0.068(3) 0.054(2) -0.004(2) 0.010(2) -0.022(2)
C5 0.031(2) 0.056(2) 0.058(2) 0.004(2) -0.002(2) -0.016(2)
C6 0.033(2) 0.038(2) 0.041(2) -0.0040(10) -0.0040(10) -0.0100(10)
C7 0.030(2) 0.038(2) 0.051(2) -0.0030(10) -0.0110(10) -0.009(2)
C8 0.045(2) 0.047(2) 0.081(3) -0.005(2) -0.013(2) -0.016(2)
C9 0.074(3) 0.056(3) 0.160(6) 0.006(2) -0.071(4) 0.003(4)
C10 0.140(6) 0.063(3) 0.130(5) -0.028(4) -0.103(5) 0.033(4)
C11 0.139(5) 0.070(3) 0.050(3) -0.044(3) -0.038(3) 0.019(2)
C12 0.063(2) 0.057(2) 0.046(2) -0.013(2) -0.006(2) 0.000(2)
C13 0.045(2) 0.039(2) 0.047(2) -0.006(2) -0.017(2) -0.002(2)
C14 0.036(2) 0.047(2) 0.043(2) 0.003(2) -0.0050(10) -0.018(2)
C15 0.057(2) 0.061(2) 0.042(2) -0.001(2) -0.005(2) -0.016(2)
C16 0.083(3) 0.061(3) 0.047(2) 0.005(2) -0.021(2) -0.023(2)
C17 0.088(3) 0.058(3) 0.076(3) -0.004(2) -0.041(3) -0.030(2)
C18 0.064(2) 0.041(2) 0.074(3) -0.008(2) -0.024(2) -0.012(2)
C19 0.041(2) 0.042(2) 0.047(2) 0.004(2) -0.012(2) -0.015(2)
C20 0.039(2) 0.034(2) 0.053(2) 0.0020(10) -0.005(2) -0.009(2)
C21 0.051(2) 0.045(2) 0.087(3) 0.002(2) 0.000(2) -0.019(2)
C22 0.086(4) 0.042(3) 0.171(7) -0.001(3) 0.026(4) 0.023(4)
C23 0.100(4) 0.072(4) 0.102(5) 0.037(3) 0.040(4) 0.046(4)
C24 0.092(4) 0.092(4) 0.044(2) 0.048(3) -0.002(2) 0.002(2)
C25 0.060(2) 0.052(2) 0.045(2) 0.010(2) -0.006(2) -0.005(2)
C26 0.042(2) 0.038(2) 0.045(2) 0.001(2) 0.003(2) -0.006(2)

loop_
_atom_type_symbol
_atom_type_description
_atom_type_scat_dispersion_real
_atom_type_scat_dispersion_imag
_atom_type_scat_source
C C 0.0033 0.0016 'International Tables Vol C Tables 4.2.6.8 and 6.1.1.4'
H H 0.0000 0.0000 'International Tables Vol C Tables 4.2.6.8 and 6.1.1.4'
N N 0.0061 0.0033 'International Tables Vol C Tables 4.2.6.8 and 6.1.1.4'
O O 0.0106 0.0060 'International Tables Vol C Tables 4.2.6.8 and 6.1.1.4'
S S 0.1246 0.1234 'International Tables Vol C Tables 4.2.6.8 and 6.1.1.4'
Zn Zn 0.2839 1.4301 'International Tables Vol C Tables 4.2.6.8 and 6.1.1.4'

loop_
_geom_angle_atom_site_label_1
_geom_angle_atom_site_label_2
_geom_angle_atom_site_label_3
_geom_angle_site_symmetry_1
_geom_angle_site_symmetry_3
_geom_angle
_geom_angle_publ_flag
O3 Zn1 O3 . 2_666 77.40(10) yes
O3 Zn1 O4 . . 174.70(10) yes
O3 Zn1 N1 . . 82.90(10) yes
O3 Zn1 N2 . . 97.10(10) yes
O3 Zn1 O4 2_666 . 99.50(10) yes
O3 Zn1 N1 2_666 . 118.20(10) yes
O3 Zn1 N2 2_666 . 119.20(10) yes
O4 Zn1 N1 . . 94.90(10) yes
O4 Zn1 N2 . . 88.20(10) yes
N1 Zn1 N2 . . 121.00(10) yes
C8 S1 C7 . . 84.2(2) no
C21 S2 C20 . . 83.7(2) no
C8 O1 C7 . . 109.0(4) no
C21 O2 C20 . . 109.5(4) no
C1 O3 Zn1 . 2_666 128.6(2) no
C1 O3 Zn1 . . 126.7(2) no
Zn1 O3 Zn1 2_666 . 102.60(10) no
C14 O4 Zn1 . . 127.5(2) no
C7 N1 C13 . . 107.6(3) no
C7 N1 Zn1 . . 122.3(2) no
C13 N1 Zn1 . . 128.5(2) no
C20 N2 C26 . . 107.0(3) no
C20 N2 Zn1 . . 121.0(2) no
C26 N2 Zn1 . . 131.5(2) no
O3 C1 C2 . . 120.7(3) no
O3 C1 C6 . . 121.4(3) no
C2 C1 C6 . . 117.9(3) no
C3 C2 C1 . . 121.2(3) no
C4 C3 C2 . . 120.8(3) no
C5 C4 C3 . . 119.4(3) no
C4 C5 C6 . . 121.7(3) no
C5 C6 C1 . . 119.0(3) no
C5 C6 C7 . . 119.2(3) no
C1 C6 C7 . . 121.7(3) no
N1 C7 O1 . . 107.8(3) no
N1 C7 C6 . . 129.1(3) no
O1 C7 C6 . . 123.1(3) no
N1 C7 S1 . . 119.0(3) no
C6 C7 S1 . . 112.0(3) no
C9 C8 C13 . . 127.3(4) no
C9 C8 O1 . . 128.7(5) no
C13 C8 O1 . . 103.9(4) no
C9 C8 S1 . . 115.2(4) no
C13 C8 S1 . . 117.5(3) no
C8 C9 C10 . . 114.7(5) no
C9 C10 C11 . . 121.1(5) no
C12 C11 C10 . . 122.5(5) no
C11 C12 C13 . . 116.3(4) no
C8 C13 C12 . . 118.1(3) no
C8 C13 N1 . . 111.6(3) no
C12 C13 N1 . . 130.3(3) no
O4 C14 C19 . . 124.4(3) no
O4 C14 C15 . . 119.0(3) no
C19 C14 C15 . . 116.6(3) no
C16 C15 C14 . . 122.0(4) no
C15 C16 C17 . . 120.4(4) no
C18 C17 C16 . . 120.0(4) no
C17 C18 C19 . . 121.5(4) no
C18 C19 C14 . . 119.5(3) no
C18 C19 C20 . . 119.4(3) no
C14 C19 C20 . . 120.8(3) no
N2 C20 O2 . . 107.4(3) no
N2 C20 C19 . . 128.5(3) no
O2 C20 C19 . . 123.9(3) no
N2 C20 S2 . . 119.1(3) no
C19 C20 S2 . . 112.4(3) no
C22 C21 C26 . . 127.3(5) no
C22 C21 O2 . . 128.7(5) no
C26 C21 O2 . . 103.9(4) no
C22 C21 S2 . . 114.9(5) no
C26 C21 S2 . . 117.7(4) no
C21 C22 C23 . . 114.6(6) no
C22 C23 C24 . . 121.4(5) no
C23 C24 C25 . . 122.4(5) no
C26 C25 C24 . . 116.0(4) no
C21 C26 C25 . . 118.3(4) no
C21 C26 N2 . . 112.2(3) no
C25 C26 N2 . . 129.4(3) no
C3 C2 H2 . . 119.4 no
C1 C2 H2 . . 119.4 no
C4 C3 H3 . . 119.6 no
C2 C3 H3 . . 119.6 no
C5 C4 H4 . . 120.3 no
C3 C4 H4 . . 120.3 no
C4 C5 H5 . . 119.2 no
C6 C5 H5 . . 119.2 no
C8 C9 H9 . . 122.6 no
C10 C9 H9 . . 122.6 no
C9 C10 H10 . . 119.4 no
C11 C10 H10 . . 119.4 no
C12 C11 H11 . . 118.8 no
C10 C11 H11 . . 118.8 no
C11 C12 H12 . . 121.9 no
C13 C12 H12 . . 121.9 no
C16 C15 H15 . . 119.0 no
C14 C15 H15 . . 119.0 no
C15 C16 H16 . . 119.8 no
C17 C16 H16 . . 119.8 no
C18 C17 H17 . . 120.0 no
C16 C17 H17 . . 120.0 no
C17 C18 H18 . . 119.2 no
C19 C18 H18 . . 119.2 no
C21 C22 H22 . . 122.7 no
C23 C22 H22 . . 122.7 no
C22 C23 H23 . . 119.3 no
C24 C23 H23 . . 119.3 no
C23 C24 H24 . . 118.8 no
C25 C24 H24 . . 118.8 no
C26 C25 H25 . . 122.0 no
C24 C25 H25 . . 122.0 no

loop_
_geom_bond_atom_site_label_1
_geom_bond_atom_site_label_2
_geom_bond_site_symmetry_2
_geom_bond_distance
_geom_bond_publ_flag
Zn1 O3 . 2.090(2) yes
Zn1 O3 2_666 2.002(2) yes
Zn1 O4 . 1.967(2) yes
Zn1 N1 . 2.119(3) yes
Zn1 N2 . 2.068(3) yes
S1 C8 . 1.668(4) no
S1 C7 . 1.752(4) no
S2 C21 . 1.680(4) no
S2 C20 . 1.763(4) no
O1 C8 . 1.399(6) no
O1 C7 . 1.420(6) no
O2 C21 . 1.390(6) no
O2 C20 . 1.424(6) no
O3 C1 . 1.327(3) no
O4 C14 . 1.296(4) no
N1 C7 . 1.312(4) no
N1 C13 . 1.397(4) no
N2 C20 . 1.318(4) no
N2 C26 . 1.402(4) no
C1 C2 . 1.396(4) no
C1 C6 . 1.414(4) no
C2 C3 . 1.378(5) no
C3 C4 . 1.379(5) no
C4 C5 . 1.359(5) no
C5 C6 . 1.407(4) no
C6 C7 . 1.442(4) no
C8 C9 . 1.340(6) no
C8 C13 . 1.355(5) no
C9 C10 . 1.352(9) no
C10 C11 . 1.390(9) no
C11 C12 . 1.370(6) no
C12 C13 . 1.386(5) no
C14 C19 . 1.415(5) no
C14 C15 . 1.421(5) no
C15 C16 . 1.367(5) no
C16 C17 . 1.374(6) no
C17 C18 . 1.358(6) no
C18 C19 . 1.407(5) no
C19 C20 . 1.444(5) no
C21 C22 . 1.337(7) no
C21 C26 . 1.346(5) no
C22 C23 . 1.359(9) no
C23 C24 . 1.368(9) no
C24 C25 . 1.384(6) no
C25 C26 . 1.384(5) no
C2 H2 . 0.93 no
C3 H3 . 0.93 no
C4 H4 . 0.93 no
C5 H5 . 0.93 no
C9 H9 . 0.93 no
C10 H10 . 0.93 no
C11 H11 . 0.93 no
C12 H12 . 0.93 no
C15 H15 . 0.93 no
C16 H16 . 0.93 no
C17 H17 . 0.93 no
C18 H18 . 0.93 no
C22 H22 . 0.93 no
C23 H23 . 0.93 no
C24 H24 . 0.93 no
C25 H25 . 0.93 no

loop_
_geom_torsion_atom_site_label_1
_geom_torsion_atom_site_label_2
_geom_torsion_atom_site_label_3
_geom_torsion_atom_site_label_4
_geom_torsion_site_symmetry_1
_geom_torsion_site_symmetry_4
_geom_torsion
_geom_torsion_publ_flag
O3 Zn1 O3 C1 2_666 . 164.2(3) no
N2 Zn1 O3 C1 . . -77.4(3) no
N1 Zn1 O3 C1 . . 43.1(2) no
O3 Zn1 O3 Zn1 2_666 2_666 0.0 no
N2 Zn1 O3 Zn1 . 2_666 118.40(10) no
N1 Zn1 O3 Zn1 . 2_666 -121.10(10) no
O3 Zn1 O4 C14 2_666 . 152.1(3) no
N2 Zn1 O4 C14 . . 32.8(3) no
N1 Zn1 O4 C14 . . -88.2(3) no
O4 Zn1 N1 C7 . . 152.5(3) no
O3 Zn1 N1 C7 2_666 . -104.0(3) no
N2 Zn1 N1 C7 . . 61.6(3) no
O3 Zn1 N1 C7 . . -32.4(3) no
O4 Zn1 N1 C13 . . -11.2(3) no
O3 Zn1 N1 C13 2_666 . 92.4(3) no
N2 Zn1 N1 C13 . . -102.0(3) no
O3 Zn1 N1 C13 . . 164.0(3) no
O4 Zn1 N2 C20 . . -26.3(2) no
O3 Zn1 N2 C20 2_666 . -126.3(2) no
O3 Zn1 N2 C20 . . 154.2(2) no
N1 Zn1 N2 C20 . . 68.3(3) no
O4 Zn1 N2 C26 . . 162.0(3) no
O3 Zn1 N2 C26 2_666 . 62.1(3) no
O3 Zn1 N2 C26 . . -17.4(3) no
N1 Zn1 N2 C26 . . -103.4(3) no
Zn1 O3 C1 C2 2_666 . -52.7(4) no
Zn1 O3 C1 C2 . . 147.2(2) no
Zn1 O3 C1 C6 2_666 . 127.2(3) no
Zn1 O3 C1 C6 . . -32.9(4) no
O3 C1 C2 C3 . . -179.9(3) no
C6 C1 C2 C3 . . 0.2(5) no
C1 C2 C3 C4 . . -0.3(6) no
C2 C3 C4 C5 . . 0.1(6) no
C3 C4 C5 C6 . . 0.2(6) no
C4 C5 C6 C1 . . -0.4(5) no
C4 C5 C6 C7 . . -177.6(3) no
O3 C1 C6 C5 . . -179.8(3) no
C2 C1 C6 C5 . . 0.2(5) no
O3 C1 C6 C7 . . -2.6(5) no
C2 C1 C6 C7 . . 177.3(3) no
C13 N1 C7 O1 . . 1.2(5) no
Zn1 N1 C7 O1 . . -165.5(5) no
C13 N1 C7 C6 . . -178.2(3) no
Zn1 N1 C7 C6 . . 15.2(5) no
C13 N1 C7 S1 . . 0.4(5) no
Zn1 N1 C7 S1 . . -166.2(3) no
C8 O1 C7 N1 . . -0.7(8) no
C8 O1 C7 C6 . . 178.7(4) no
C5 C6 C7 N1 . . -171.6(3) no
C1 C6 C7 N1 . . 11.2(5) no
C5 C6 C7 O1 . . 9.1(7) no
C1 C6 C7 O1 . . -168.0(5) no
C5 C6 C7 S1 . . 9.7(5) no
C1 C6 C7 S1 . . -167.4(4) no
C8 S1 C7 N1 . . 0.5(5) no
C8 S1 C7 O1 . . -3(3) no
C8 S1 C7 C6 . . 179.3(3) no
C7 O1 C8 C9 . . 177.1(5) no
C7 O1 C8 C13 . . -0.1(7) no
C7 O1 C8 S1 . . -176(3) no
C7 S1 C8 C9 . . 177.2(4) no
C7 S1 C8 C13 . . -1.3(5) no
C7 S1 C8 O1 . . 3(3) no
C13 C8 C9 C10 . . -2.8(7) no
O1 C8 C9 C10 . . -179.4(7) no
S1 C8 C9 C10 . . 178.9(5) no
C8 C9 C10 C11 . . 0.7(8) no
C9 C10 C11 C12 . . 0.1(8) no
C10 C11 C12 C13 . . 0.9(7) no
C9 C8 C13 C12 . . 3.9(6) no
O1 C8 C13 C12 . . -178.9(5) no
S1 C8 C13 C12 . . -177.9(4) no
C9 C8 C13 N1 . . -176.4(4) no
O1 C8 C13 N1 . . 0.9(6) no
S1 C8 C13 N1 . . 1.9(5) no
C11 C12 C13 C8 . . -2.7(6) no
C11 C12 C13 N1 . . 177.7(4) no
C7 N1 C13 C8 . . -1.3(4) no
Zn1 N1 C13 C8 . . 164.2(2) no
C7 N1 C13 C12 . . 178.4(4) no
Zn1 N1 C13 C12 . . -16.1(5) no
Zn1 O4 C14 C19 . . -22.6(5) no
Zn1 O4 C14 C15 . . 157.7(2) no
O4 C14 C15 C16 . . 179.8(3) no
C19 C14 C15 C16 . . 0.1(5) no
C14 C15 C16 C17 . . -0.3(6) no
C15 C16 C17 C18 . . -0.1(7) no
C16 C17 C18 C19 . . 0.8(7) no
C17 C18 C19 C14 . . -1.0(6) no
C17 C18 C19 C20 . . -175.4(4) no
O4 C14 C19 C18 . . -179.2(3) no
C15 C14 C19 C18 . . 0.5(5) no
O4 C14 C19 C20 . . -4.9(5) no
C15 C14 C19 C20 . . 174.8(3) no
C26 N2 C20 O2 . . 1.4(5) no
Zn1 N2 C20 O2 . . -172.1(5) no
C26 N2 C20 C19 . . -174.2(3) no
Zn1 N2 C20 C19 . . 12.4(5) no
C26 N2 C20 S2 . . 5.2(4) no
Zn1 N2 C20 S2 . . -168.3(3) no
C21 O2 C20 N2 . . -0.5(8) no
C21 O2 C20 C19 . . 175.2(4) no
C18 C19 C20 N2 . . -176.6(3) no
C14 C19 C20 N2 . . 9.1(5) no
C18 C19 C20 O2 . . 8.5(7) no
C14 C19 C20 O2 . . -165.8(6) no
C18 C19 C20 S2 . . 4.0(5) no
C14 C19 C20 S2 . . -170.3(4) no
C21 S2 C20 N2 . . -5.4(5) no
C21 S2 C20 C19 . . 174.0(3) no
C20 O2 C21 C22 . . -178.0(5) no
C20 O2 C21 C26 . . -0.6(8) no
C20 S2 C21 C22 . . -177.0(4) no
C20 S2 C21 C26 . . 4.0(5) no
C20 S2 C21 O2 . . -11(2) no
C26 C21 C22 C23 . . -2.4(8) no
O2 C21 C22 C23 . . 174.5(7) no
S2 C21 C22 C23 . . 178.7(5) no
C21 C22 C23 C24 . . 1.0(8) no
C22 C23 C24 C25 . . -0.3(8) no
C23 C24 C25 C26 . . 0.6(6) no
C22 C21 C26 C25 . . 2.8(6) no
O2 C21 C26 C25 . . -174.7(5) no
S2 C21 C26 C25 . . -178.3(4) no
C22 C21 C26 N2 . . 178.9(4) no
O2 C21 C26 N2 . . 1.4(6) no
S2 C21 C26 N2 . . -2.2(5) no
C24 C25 C26 C21 . . -1.7(5) no
C24 C25 C26 N2 . . -177.0(3) no
C20 N2 C26 C21 . . -1.8(4) no
Zn1 N2 C26 C21 . . 170.6(2) no
C20 N2 C26 C25 . . 173.7(3) no
Zn1 N2 C26 C25 . . -13.8(5) no
